data_2212609
loop_
_publ_author_name
'Zhao, Hong-Yan'
'Shi, Jing-Min'
'Liu, Lian-Dong'

_publ_section_title Bis(acetato-\k<i>O</i>)aquabis[3-(pyrazin-2-yloxy)pyridine-\k<i>N</i>]copper(II)
_journal_coeditor_code HY2044
_journal_issue 3
_journal_name_full 'Acta Crystallographica Section E'
_journal_page_first m824
_journal_page_last m825
_journal_paper_doi 10.1107/S1600536807007416
_journal_volume 63
_journal_year 2007
_chemical_formula_iupac '[Cu (C2 H3 O2)2 (C9 H7 N3 O)2 (H2 O)]'
_chemical_formula_moiety 'C22 H22 Cu N6 O7'
_chemical_formula_sum 'C22 H22 Cu N6 O7'
_chemical_formula_weight 546.00
_chemical_name_systematic
;
Bis(acetato-\kO)aquabis[3-(pyrazin-2-yloxy)pyridine-\kN]copper(II)
;
_space_group_IT_number 15
_symmetry_cell_setting monoclinic
_symmetry_space_group_name_Hall '-C 2yc'
_symmetry_space_group_name_H-M 'C 1 2/c 1'
_atom_sites_solution_hydrogens geom
_atom_sites_solution_primary direct
_atom_sites_solution_secondary difmap
_audit_creation_method SHELXL-97
_cell_angle_alpha 90.00
_cell_angle_beta 112.612(6)
_cell_angle_gamma 90.00
_cell_formula_units_Z 4
_cell_length_a 18.472(7)
_cell_length_b 5.824(2)
_cell_length_c 23.788(9)
_cell_measurement_reflns_used 580
_cell_measurement_temperature 298(2)
_cell_measurement_theta_max 20.45
_cell_measurement_theta_min 3.54
_cell_volume 2362.4(15)
_computing_cell_refinement 'SAINT (Bruker, 1997)'
_computing_data_collection 'SMART (Bruker, 1997)'
_computing_data_reduction SAINT
_computing_molecular_graphics SHELXTL
_computing_publication_material SHELXTL
_computing_structure_refinement SHELXTL
_computing_structure_solution 'SHELXTL (Bruker, 2001)'
_diffrn_ambient_temperature 298(2)
_diffrn_measured_fraction_theta_full 0.997
_diffrn_measured_fraction_theta_max 0.997
_diffrn_measurement_device_type 'Bruker SMART APEX CCD'
_diffrn_measurement_method '\f and \w'
_diffrn_radiation_monochromator graphite
_diffrn_radiation_source 'fine-focus sealed tube'
_diffrn_radiation_type MoK\a
_diffrn_radiation_wavelength 0.71073
_diffrn_reflns_av_R_equivalents 0.0712
_diffrn_reflns_av_sigmaI/netI 0.0897
_diffrn_reflns_limit_h_max 22
_diffrn_reflns_limit_h_min -15
_diffrn_reflns_limit_k_max 7
_diffrn_reflns_limit_k_min -6
_diffrn_reflns_limit_l_max 27
_diffrn_reflns_limit_l_min -29
_diffrn_reflns_number 6119
_diffrn_reflns_theta_full 25.99
_diffrn_reflns_theta_max 25.99
_diffrn_reflns_theta_min 1.85
_exptl_absorpt_coefficient_mu 0.981
_exptl_absorpt_correction_T_max 0.9712
_exptl_absorpt_correction_T_min 0.7574
_exptl_absorpt_correction_type multi-scan
_exptl_absorpt_process_details '(SADABS; Sheldrick, 1996)'
_exptl_crystal_colour blue
_exptl_crystal_density_diffrn 1.535
_exptl_crystal_density_method 'not measured'
_exptl_crystal_description rectangle
_exptl_crystal_F_000 1124
_exptl_crystal_size_max 0.30
_exptl_crystal_size_mid 0.18
_exptl_crystal_size_min 0.03
_refine_diff_density_max 0.520
_refine_diff_density_min -0.470
_refine_ls_extinction_method none
_refine_ls_goodness_of_fit_ref 0.978
_refine_ls_hydrogen_treatment constr
_refine_ls_matrix_type full
_refine_ls_number_parameters 165
_refine_ls_number_reflns 2313
_refine_ls_number_restraints 1
_refine_ls_restrained_S_all 0.978
_refine_ls_R_factor_all 0.0863
_refine_ls_R_factor_gt 0.0571
_refine_ls_shift/su_max 0.002
_refine_ls_shift/su_mean 0.000
_refine_ls_structure_factor_coef Fsqd
_refine_ls_weighting_details 'calc w=1/[\s^2^(Fo^2^)+(0.0473P)^2^] where P=(Fo^2^+2Fc^2^)/3'
_refine_ls_weighting_scheme calc
_refine_ls_wR_factor_gt 0.1113
_refine_ls_wR_factor_ref 0.1223
_reflns_number_gt 1642
_reflns_number_total 2313
_reflns_threshold_expression I>2\s(I)
_cod_data_source_file hy2044.cif
_cod_data_source_block I
_cod_depositor_comments
;
The following automatic conversions were performed:
'_symmetry_cell_setting' value 'Monoclinic' changed to 'monoclinic'
according to '/home/saulius/struct/CIF-dictionaries/cif_core.dic'
dictionary named 'cif_core.dic' version 2.4.1 from 2010-06-29.

Automatic conversion script
Id: cif_fix_enum 1527 2010-12-29 10:47:43Z saulius 

The following automatic conversions were performed:

'_symmetry_cell_setting' value 'Monoclinic' changed to 'monoclinic'
according to /home/saulius/struct/CIF-dictionaries/cif_core.dic
dictionary named 'cif_core.dic' version 2.4.1 from 2010-06-29.

Automatic conversion script
Id: cif_fix_values 1715 2011-07-08 13:25:40Z adriana 
;
_cod_original_cell_volume 2362.3(16)
_cod_original_sg_symbol_H-M 'C 2/c'
_cod_database_code 2212609
_cod_database_fobs_code 2212609

loop_
_symmetry_equiv_pos_as_xyz
'x, y, z'
'-x, y, -z+1/2'
'x+1/2, y+1/2, z'
'-x+1/2, y+1/2, -z+1/2'
'-x, -y, -z'
'x, -y, z-1/2'
'-x+1/2, -y+1/2, -z'
'x+1/2, -y+1/2, z-1/2'

loop_
_atom_site_type_symbol
_atom_site_label
_atom_site_fract_x
_atom_site_fract_y
_atom_site_fract_z
_atom_site_U_iso_or_equiv
_atom_site_adp_type
_atom_site_calc_flag
_atom_site_refinement_flags
_atom_site_occupancy
Cu Cu1 0.0000 0.51742(11) 0.2500 0.0280(2) Uani d S 1
O O4 0.12106(16) 0.0983(4) 0.10959(11) 0.0353(7) Uani d . 1
N N1 0.07786(18) 0.4952(5) 0.20885(13) 0.0295(8) Uani d . 1
O O2 -0.08548(16) 0.5001(5) 0.17094(12) 0.0394(7) Uani d . 1
C C4 0.1282(2) 0.2935(6) 0.14514(16) 0.0275(9) Uani d . 1
N N2 0.0929(2) 0.3310(5) 0.02477(14) 0.0339(9) Uani d . 1
C C8 0.1027(2) 0.1256(6) 0.04844(17) 0.0265(9) Uani d . 1
N N3 0.0775(2) -0.0673(6) -0.04421(15) 0.0388(9) Uani d . 1
O O1 -0.12583(18) 0.1475(5) 0.18076(14) 0.0530(9) Uani d . 1
C C9 0.0951(2) -0.0738(7) 0.01474(18) 0.0307(9) Uani d . 1
H H9 0.1026 -0.2152 0.0343 0.037 Uiso calc R 1
C C10 0.0679(3) 0.1422(7) -0.0695(2) 0.0441(12) Uani d . 1
H H10 0.0563 0.1555 -0.1111 0.053 Uiso calc R 1
C C3 0.0730(2) 0.3247(6) 0.17017(16) 0.0287(9) Uani d . 1
H H3 0.0309 0.2234 0.1598 0.034 Uiso calc R 1
C C11 0.0749(3) 0.3366(7) -0.03560(18) 0.0428(12) Uani d . 1
H H11 0.0669 0.4783 -0.0551 0.051 Uiso calc R 1
C C5 0.1910(2) 0.4386(7) 0.16025(17) 0.0350(10) Uani d . 1
H H5 0.2293 0.4182 0.1443 0.042 Uiso calc R 1
C C7 0.1958(2) 0.6165(7) 0.19992(18) 0.0387(11) Uani d . 1
H H7 0.2372 0.7202 0.2108 0.046 Uiso calc R 1
C C6 0.1388(2) 0.6380(7) 0.22309(17) 0.0346(10) Uani d . 1
H H6 0.1428 0.7576 0.2500 0.042 Uiso calc R 1
C C2 -0.1335(2) 0.3332(8) 0.15370(18) 0.0333(10) Uani d . 1
O O3 0.0000 0.8992(7) 0.2500 0.0519(12) Uani d SD 1
H H1 0.0377 0.9867 0.2759 0.078 Uiso d RD 1
C C1 -0.2049(2) 0.3719(9) 0.0968(2) 0.0551(14) Uani d . 1
H H1A -0.2126 0.2424 0.0702 0.083 Uiso calc R 1
H H1B -0.1979 0.5079 0.0767 0.083 Uiso calc R 1
H H1C -0.2500 0.3903 0.1072 0.083 Uiso calc R 1

loop_
_atom_site_aniso_label
_atom_site_aniso_U_11
_atom_site_aniso_U_22
_atom_site_aniso_U_33
_atom_site_aniso_U_12
_atom_site_aniso_U_13
_atom_site_aniso_U_23
Cu1 0.0302(4) 0.0290(4) 0.0262(4) 0.000 0.0122(3) 0.000
O4 0.0510(19) 0.0283(15) 0.0294(15) 0.0028(14) 0.0185(14) -0.0005(13)
N1 0.0300(19) 0.0332(19) 0.0249(16) -0.0043(17) 0.0103(14) -0.0019(16)
O2 0.0356(17) 0.0519(19) 0.0283(14) -0.0099(16) 0.0097(13) 0.0019(14)
C4 0.036(2) 0.024(2) 0.022(2) 0.0044(19) 0.0104(18) 0.0027(17)
N2 0.049(2) 0.0246(19) 0.0309(19) 0.0012(16) 0.0179(17) 0.0017(15)
C8 0.022(2) 0.029(2) 0.027(2) 0.0007(18) 0.0086(17) -0.0023(18)
N3 0.051(2) 0.031(2) 0.037(2) -0.0017(17) 0.0199(18) -0.0046(16)
O1 0.045(2) 0.0390(19) 0.059(2) 0.0018(15) 0.0027(17) 0.0069(17)
C9 0.033(2) 0.022(2) 0.036(2) 0.0014(18) 0.0129(19) -0.0017(18)
C10 0.063(3) 0.038(3) 0.033(2) -0.008(2) 0.021(2) -0.004(2)
C3 0.032(2) 0.030(2) 0.023(2) -0.0063(18) 0.0077(18) 0.0002(17)
C11 0.066(3) 0.029(2) 0.032(2) -0.004(2) 0.019(2) 0.003(2)
C5 0.036(3) 0.043(3) 0.031(2) 0.004(2) 0.019(2) 0.0050(19)
C7 0.035(3) 0.044(3) 0.039(2) -0.014(2) 0.016(2) -0.003(2)
C6 0.044(3) 0.035(2) 0.027(2) -0.005(2) 0.015(2) -0.0078(19)
C2 0.023(2) 0.049(3) 0.029(2) 0.007(2) 0.0112(19) -0.001(2)
O3 0.043(3) 0.027(2) 0.068(3) 0.000 0.002(2) 0.000
C1 0.032(3) 0.077(4) 0.048(3) 0.000(3) 0.006(2) 0.010(3)

loop_
_atom_type_symbol
_atom_type_description
_atom_type_scat_dispersion_real
_atom_type_scat_dispersion_imag
_atom_type_scat_source
C C 0.0033 0.0016 'International Tables Vol C Tables 4.2.6.8 and 6.1.1.4'
H H 0.0000 0.0000 'International Tables Vol C Tables 4.2.6.8 and 6.1.1.4'
N N 0.0061 0.0033 'International Tables Vol C Tables 4.2.6.8 and 6.1.1.4'
O O 0.0106 0.0060 'International Tables Vol C Tables 4.2.6.8 and 6.1.1.4'
Cu Cu 0.3201 1.2651 'International Tables Vol C Tables 4.2.6.8 and 6.1.1.4'

loop_
_geom_angle_atom_site_label_1
_geom_angle_atom_site_label_2
_geom_angle_atom_site_label_3
_geom_angle_site_symmetry_1
_geom_angle_site_symmetry_3
_geom_angle
O2 Cu1 O2 . 2 174.04(17)
O2 Cu1 N1 . 2 90.04(12)
O2 Cu1 N1 2 2 89.59(12)
O2 Cu1 N1 . . 89.59(12)
O2 Cu1 N1 2 . 90.04(12)
N1 Cu1 N1 2 . 172.71(18)
O2 Cu1 O3 . . 92.98(9)
O2 Cu1 O3 2 . 92.98(9)
N1 Cu1 O3 2 . 93.65(9)
N1 Cu1 O3 . . 93.65(9)
C8 O4 C4 . . 118.5(3)
C3 N1 C6 . . 117.7(3)
C3 N1 Cu1 . . 120.5(3)
C6 N1 Cu1 . . 121.5(3)
C2 O2 Cu1 . . 124.0(3)
C5 C4 C3 . . 120.0(4)
C5 C4 O4 . . 122.5(4)
C3 C4 O4 . . 117.2(3)
C8 N2 C11 . . 114.8(3)
N2 C8 O4 . . 120.1(3)
N2 C8 C9 . . 123.5(4)
O4 C8 C9 . . 116.4(3)
C9 N3 C10 . . 116.2(3)
N3 C9 C8 . . 121.4(4)
N3 C9 H9 . . 119.3
C8 C9 H9 . . 119.3
N3 C10 C11 . . 121.4(4)
N3 C10 H10 . . 119.3
C11 C10 H10 . . 119.3
N1 C3 C4 . . 122.2(4)
N1 C3 H3 . . 118.9
C4 C3 H3 . . 118.9
N2 C11 C10 . . 122.6(4)
N2 C11 H11 . . 118.7
C10 C11 H11 . . 118.7
C4 C5 C7 . . 117.9(4)
C4 C5 H5 . . 121.0
C7 C5 H5 . . 121.0
C6 C7 C5 . . 119.1(4)
C6 C7 H7 . . 120.4
C5 C7 H7 . . 120.4
N1 C6 C7 . . 123.0(4)
N1 C6 H6 . . 118.5
C7 C6 H6 . . 118.5
O1 C2 O2 . . 124.9(4)
O1 C2 C1 . . 119.1(4)
O2 C2 C1 . . 116.0(4)
Cu1 O3 H1 . . 124.9
C2 C1 H1A . . 109.5
C2 C1 H1B . . 109.5
H1A C1 H1B . . 109.5
C2 C1 H1C . . 109.5
H1A C1 H1C . . 109.5
H1B C1 H1C . . 109.5

loop_
_geom_bond_atom_site_label_1
_geom_bond_atom_site_label_2
_geom_bond_site_symmetry_2
_geom_bond_distance
Cu1 O2 . 1.938(3)
Cu1 O2 2 1.938(3)
Cu1 N1 2 2.031(3)
Cu1 N1 . 2.031(3)
Cu1 O3 . 2.223(4)
O4 C8 . 1.370(4)
O4 C4 . 1.393(4)
N1 C3 . 1.333(4)
N1 C6 . 1.334(5)
O2 C2 . 1.273(5)
C4 C5 . 1.367(5)
C4 C3 . 1.377(5)
N2 C8 . 1.305(5)
N2 C11 . 1.344(5)
C8 C9 . 1.387(5)
N3 C9 . 1.313(5)
N3 C10 . 1.342(5)
O1 C2 . 1.239(5)
C9 H9 . 0.9300
C10 C11 . 1.367(6)
C10 H10 . 0.9300
C3 H3 . 0.9300
C11 H11 . 0.9300
C5 C7 . 1.381(6)
C5 H5 . 0.9300
C7 C6 . 1.369(5)
C7 H7 . 0.9300
C6 H6 . 0.9300
C2 C1 . 1.500(5)
O3 H1 . 0.8908
C1 H1A . 0.9600
C1 H1B . 0.9600
C1 H1C . 0.9600

loop_
_geom_hbond_atom_site_label_D
_geom_hbond_atom_site_label_H
_geom_hbond_atom_site_label_A
_geom_hbond_site_symmetry_A
_geom_hbond_distance_DH
_geom_hbond_distance_HA
_geom_hbond_distance_DA
_geom_hbond_angle_DHA
_geom_hbond_publ_flag
O3 H1 O1 2_565 0.89 1.82 2.695(4) 168 y

loop_
_geom_torsion_atom_site_label_1
_geom_torsion_atom_site_label_2
_geom_torsion_atom_site_label_3
_geom_torsion_atom_site_label_4
_geom_torsion_site_symmetry_1
_geom_torsion
O2 Cu1 N1 C3 . -53.0(3)
O2 Cu1 N1 C3 2 121.0(3)
O3 Cu1 N1 C3 . -146.0(3)
O2 Cu1 N1 C6 . 132.5(3)
O2 Cu1 N1 C6 2 -53.5(3)
O3 Cu1 N1 C6 . 39.5(3)
N1 Cu1 O2 C2 2 -58.9(3)
N1 Cu1 O2 C2 . 113.9(3)
O3 Cu1 O2 C2 . -152.5(3)
C8 O4 C4 C5 . -73.5(5)
C8 O4 C4 C3 . 112.9(4)
C11 N2 C8 O4 . -179.9(4)
C11 N2 C8 C9 . -0.3(6)
C4 O4 C8 N2 . 0.5(5)
C4 O4 C8 C9 . -179.1(3)
C10 N3 C9 C8 . 0.4(6)
N2 C8 C9 N3 . 0.3(6)
O4 C8 C9 N3 . 179.9(4)
C9 N3 C10 C11 . -1.1(7)
C6 N1 C3 C4 . -0.1(5)
Cu1 N1 C3 C4 . -174.8(3)
C5 C4 C3 N1 . 0.7(6)
O4 C4 C3 N1 . 174.5(3)
C8 N2 C11 C10 . -0.4(7)
N3 C10 C11 N2 . 1.2(7)
C3 C4 C5 C7 . -1.2(6)
O4 C4 C5 C7 . -174.6(3)
C4 C5 C7 C6 . 1.1(6)
C3 N1 C6 C7 . -0.1(6)
Cu1 N1 C6 C7 . 174.6(3)
C5 C7 C6 N1 . -0.5(6)
Cu1 O2 C2 O1 . -11.0(6)
Cu1 O2 C2 C1 . 167.8(3)
